data_4002774
loop_
_publ_author_name
'Wang, Zhenbin'
'Chu, Iek-Heng'
'Zhou, Fei'
'Ong, Shyue Ping'

_publ_section_title
;
 Electronic Structure Descriptor for the Discovery of Narrow-Band
 Red-Emitting Phosphors
;
_journal_issue 11
_journal_name_full 'Chemistry of Materials'
_journal_page_first 4024
_journal_paper_doi 10.1021/acs.chemmater.6b01496
_journal_volume 28
_journal_year 2016
_chemical_formula_structural Sr2Si5N8
_chemical_formula_sum 'N16 Si10 Sr4'
_space_group_IT_number 31
_symmetry_Int_Tables_number 31
_symmetry_space_group_name_Hall 'P 2ac -2'
_symmetry_space_group_name_H-M 'P m n 21'
_cell_angle_alpha 90.00000000
_cell_angle_beta 90.00000000
_cell_angle_gamma 90.00000000
_cell_formula_units_Z 2
_cell_length_a 5.74931309
_cell_length_b 6.88013091
_cell_length_c 9.40536427
_cell_volume 372.039
_cod_data_source_file 2.cif
_cod_data_source_block Sr2Si5N8
_cod_original_cell_volume 372.038840204
_cod_original_sg_symbol_H-M Pmn2_1
_cod_original_formula_sum 'Sr4 Si10 N16'
_cod_database_code 4002774

loop_
_symmetry_equiv_pos_site_id
_symmetry_equiv_pos_as_xyz
1 'x, y, z'
2 '-x+1/2, -y, z+1/2'
3 '-x, y, z'
4 'x+1/2, -y, z+1/2'

loop_
_atom_site_aniso_type_symbol
_atom_site_aniso_U_11
_atom_site_aniso_U_22
_atom_site_aniso_U_33
_atom_site_aniso_U_12
_atom_site_aniso_U_13
_atom_site_aniso_U_23
Si 0 0 0 0 0 0
Sr 0 0 0 0 0 0
N 0 0 0 0 0 0

loop_
_atom_site_type_symbol
_atom_site_label
_atom_site_symmetry_multiplicity
_atom_site_fract_x
_atom_site_fract_y
_atom_site_fract_z
_atom_site_occupancy
Sr Sr1 2 0.000000 0.873422 0.999848 1
Sr Sr2 2 0.000000 0.883996 0.368153 1
Si Si3 4 0.248255 0.332488 0.182893 1
Si Si4 2 0.000000 0.054699 0.677529 1
Si Si5 2 0.000000 0.401719 0.901887 1
Si Si6 2 0.000000 0.419647 0.461132 1
N N7 4 0.247802 0.913360 0.671784 1
N N8 4 0.249289 0.444081 0.011016 1
N N9 2 0.000000 0.174041 0.838462 1
N N10 2 0.000000 0.190121 0.521917 1
N N11 2 0.000000 0.425132 0.271830 1
N N12 2 0.000000 0.586113 0.773208 1

_cod_struct_determination_method theoretical
